data_2238555
loop_
_publ_author_name
'Nagapandiselvi, Perumal'
'Gopalakrishnan, Rengasamy'

_publ_section_title
;
 Bis(2-hydroxyethyl)ammonium picrate
;
_journal_coeditor_code SU2621
_journal_issue 9
_journal_name_full 'Acta Crystallographica Section E'
_journal_page_first o1455
_journal_paper_doi 10.1107/S1600536813021697
_journal_volume 69
_journal_year 2013
_chemical_formula_iupac 'C4 H12 N O2 +,  C6 H2 N3 O7 -'
_chemical_formula_moiety 'C4 H12 N O2 +,  C6 H2 N3 O7 -'
_chemical_formula_sum 'C10 H14 N4 O9'
_chemical_formula_weight 334.25
_chemical_name_systematic
;
Bis(2-hydroxyethyl)ammonium picrate
;
_space_group_IT_number 14
_symmetry_cell_setting monoclinic
_symmetry_space_group_name_Hall '-P 2ybc'
_symmetry_space_group_name_H-M 'P 1 21/c 1'
_atom_sites_solution_hydrogens geom
_atom_sites_solution_primary direct
_atom_sites_solution_secondary difmap
_audit_creation_method SHELXL-97
_cell_angle_alpha 90.00
_cell_angle_beta 94.6080(10)
_cell_angle_gamma 90.00
_cell_formula_units_Z 8
_cell_length_a 24.9396(6)
_cell_length_b 6.9158(2)
_cell_length_c 16.2974(5)
_cell_measurement_reflns_used 8443
_cell_measurement_temperature 293(2)
_cell_measurement_theta_max 28.19
_cell_measurement_theta_min 2.46
_cell_volume 2801.85(14)
_computing_cell_refinement 'SAINT (Bruker, 2008)'
_computing_data_collection 'APEX2 (Bruker, 2008)'
_computing_data_reduction 'SAINT (Bruker, 2008)'
_computing_molecular_graphics 'ORTEP-3 for Windows (Farrugia, 2012)'
_computing_publication_material 'SHELXL97 (Sheldrick, 2008) and PLATON (Spek, 2009)'
_computing_structure_refinement 'SHELXL97 (Sheldrick, 2008)'
_computing_structure_solution 'SHELXS97 (Sheldrick, 2008)'
_diffrn_ambient_temperature 293(2)
_diffrn_measured_fraction_theta_full 0.998
_diffrn_measured_fraction_theta_max 0.998
_diffrn_measurement_device_type 'Bruker SMART APEXII area-detector'
_diffrn_measurement_method '\w and \f scans'
_diffrn_radiation_monochromator graphite
_diffrn_radiation_source 'fine-focus sealed tube'
_diffrn_radiation_type MoK\a
_diffrn_radiation_wavelength 0.71073
_diffrn_reflns_av_R_equivalents 0.0316
_diffrn_reflns_av_sigmaI/netI 0.0279
_diffrn_reflns_limit_h_max 33
_diffrn_reflns_limit_h_min -33
_diffrn_reflns_limit_k_max 9
_diffrn_reflns_limit_k_min -8
_diffrn_reflns_limit_l_max 20
_diffrn_reflns_limit_l_min -21
_diffrn_reflns_number 31581
_diffrn_reflns_theta_full 28.65
_diffrn_reflns_theta_max 28.65
_diffrn_reflns_theta_min 2.46
_exptl_absorpt_coefficient_mu 0.141
_exptl_absorpt_correction_T_max 0.9655
_exptl_absorpt_correction_T_min 0.8822
_exptl_absorpt_correction_type multi-scan
_exptl_absorpt_process_details '(<i>SADABS</i>; Bruker, 2008)'
_exptl_crystal_colour yellow
_exptl_crystal_density_diffrn 1.585
_exptl_crystal_density_method 'not measured'
_exptl_crystal_description block
_exptl_crystal_F_000 1392
_exptl_crystal_size_max 0.35
_exptl_crystal_size_mid 0.30
_exptl_crystal_size_min 0.25
_refine_diff_density_max 0.518
_refine_diff_density_min -0.330
_refine_ls_extinction_coef 0.0026(5)
_refine_ls_extinction_expression Fc^*^=kFc[1+0.001xFc^2^\l^3^/sin(2\q)]^-1/4^
_refine_ls_extinction_method 'SHELXL97 (Sheldrick, 2008)'
_refine_ls_goodness_of_fit_ref 1.033
_refine_ls_hydrogen_treatment mixed
_refine_ls_matrix_type full
_refine_ls_number_parameters 436
_refine_ls_number_reflns 7194
_refine_ls_number_restraints 4
_refine_ls_restrained_S_all 1.032
_refine_ls_R_factor_all 0.0678
_refine_ls_R_factor_gt 0.0450
_refine_ls_shift/su_max 0.000
_refine_ls_shift/su_mean 0.000
_refine_ls_structure_factor_coef Fsqd
_refine_ls_weighting_details 'calc w=1/[\s^2^(Fo^2^)+(0.0578P)^2^+0.8326P] where P=(Fo^2^+2Fc^2^)/3'
_refine_ls_weighting_scheme calc
_refine_ls_wR_factor_gt 0.1130
_refine_ls_wR_factor_ref 0.1257
_reflns_number_gt 5200
_reflns_number_total 7194
_reflns_threshold_expression I>2sigma(I)
_cod_data_source_file su2621.cif
_cod_data_source_block I
_cod_original_sg_symbol_H-M 'P 21/c'
_cod_database_code 2238555
_cod_database_fobs_code 2238555

loop_
_symmetry_equiv_pos_site_id
_symmetry_equiv_pos_as_xyz
1 x,y,z
2 -x,1/2+y,1/2-z
3 -x,-y,-z
4 x,1/2-y,1/2+z

loop_
_atom_site_aniso_label
_atom_site_aniso_U_11
_atom_site_aniso_U_22
_atom_site_aniso_U_33
_atom_site_aniso_U_12
_atom_site_aniso_U_13
_atom_site_aniso_U_23
O1 0.0327(6) 0.0383(7) 0.0405(6) -0.0014(5) -0.0049(5) -0.0058(5)
O2 0.0330(7) 0.1269(15) 0.0599(9) 0.0037(8) 0.0055(6) -0.0091(9)
O3 0.0550(9) 0.1382(16) 0.0394(8) -0.0213(10) 0.0137(6) 0.0033(9)
O4 0.0448(7) 0.0731(10) 0.0374(7) -0.0020(7) -0.0075(5) -0.0136(6)
O5 0.0322(6) 0.0742(10) 0.0553(8) -0.0116(6) 0.0039(5) -0.0109(7)
O6 0.1145(14) 0.0906(13) 0.0560(10) 0.0195(12) 0.0371(10) -0.0135(9)
O7 0.0681(10) 0.1635(19) 0.0303(7) -0.0470(11) -0.0073(7) 0.0040(9)
N1 0.0341(7) 0.0495(9) 0.0412(8) -0.0036(6) 0.0071(6) -0.0049(7)
N2 0.0324(7) 0.0306(7) 0.0388(7) 0.0015(5) -0.0041(5) -0.0019(6)
N3 0.0614(10) 0.0577(10) 0.0291(7) -0.0219(8) 0.0074(7) -0.0032(7)
C1 0.0299(7) 0.0227(7) 0.0322(7) 0.0029(6) -0.0031(6) 0.0021(6)
C2 0.0301(7) 0.0285(8) 0.0319(7) 0.0031(6) 0.0032(6) 0.0016(6)
C3 0.0351(8) 0.0270(8) 0.0269(7) 0.0037(6) 0.0005(6) 0.0002(6)
C4 0.0305(7) 0.0251(8) 0.0298(7) 0.0018(6) -0.0026(6) 0.0016(6)
C5 0.0303(7) 0.0315(8) 0.0326(8) -0.0014(6) 0.0041(6) 0.0011(6)
C6 0.0370(8) 0.0310(8) 0.0251(7) -0.0019(6) 0.0015(6) 0.0014(6)
O8 0.0284(5) 0.0552(8) 0.0391(6) 0.0067(5) 0.0040(4) 0.0128(5)
O9 0.0300(7) 0.1358(16) 0.0478(8) 0.0092(8) 0.0099(6) 0.0189(9)
O10 0.0523(8) 0.0944(12) 0.0335(7) 0.0120(8) 0.0109(6) -0.0077(7)
O11 0.0392(6) 0.0665(9) 0.0364(7) 0.0055(6) -0.0039(5) 0.0083(6)
O12 0.0319(6) 0.0845(11) 0.0499(8) 0.0147(7) 0.0087(5) 0.0086(7)
O13 0.0803(11) 0.164(2) 0.0331(7) 0.0529(12) 0.0147(7) 0.0004(10)
O14 0.0509(8) 0.1207(15) 0.0461(8) 0.0241(9) 0.0109(6) 0.0377(9)
N4 0.0325(7) 0.0452(8) 0.0347(7) 0.0036(6) 0.0090(5) 0.0046(6)
N5 0.0285(6) 0.0351(8) 0.0362(7) -0.0009(5) -0.0008(5) 0.0006(6)
N6 0.0336(7) 0.0782(12) 0.0285(7) 0.0044(8) 0.0030(6) 0.0045(7)
C7 0.0268(7) 0.0283(8) 0.0306(7) -0.0015(6) 0.0019(5) 0.0008(6)
C8 0.0274(7) 0.0281(8) 0.0292(7) -0.0020(6) 0.0063(5) -0.0004(6)
C9 0.0311(7) 0.0284(8) 0.0261(7) -0.0036(6) 0.0014(5) -0.0004(6)
C10 0.0252(7) 0.0285(8) 0.0304(7) -0.0011(6) -0.0003(5) -0.0015(6)
C11 0.0272(7) 0.0384(9) 0.0309(7) -0.0013(6) 0.0037(6) -0.0041(6)
C12 0.0310(7) 0.0390(9) 0.0249(7) -0.0014(6) 0.0025(6) -0.0009(6)
O15 0.0363(6) 0.0448(7) 0.0475(7) -0.0010(5) -0.0023(5) -0.0025(6)
O16 0.0305(6) 0.0399(7) 0.0488(7) -0.0030(5) 0.0021(5) -0.0031(6)
N7 0.0286(6) 0.0364(8) 0.0349(7) 0.0015(6) 0.0044(5) -0.0043(6)
C15 0.0371(9) 0.0378(10) 0.0528(10) 0.0087(7) 0.0083(7) -0.0007(8)
C16 0.0281(8) 0.0405(10) 0.0484(10) 0.0033(7) -0.0036(7) 0.0052(8)
C17 0.0384(9) 0.0521(11) 0.0324(8) -0.0010(8) 0.0077(7) -0.0044(7)
C18 0.0436(10) 0.0525(11) 0.0413(9) -0.0077(8) 0.0078(7) 0.0075(8)
O17 0.0297(6) 0.0469(7) 0.0504(7) -0.0026(5) 0.0015(5) 0.0081(6)
O18 0.0441(7) 0.0416(8) 0.0780(10) 0.0070(6) -0.0221(7) -0.0157(7)
N8 0.0267(6) 0.0302(7) 0.0381(7) 0.0011(5) -0.0001(5) 0.0000(6)
C19 0.0273(7) 0.0413(10) 0.0512(10) 0.0021(7) 0.0092(7) -0.0068(8)
C20 0.0393(9) 0.0429(10) 0.0374(9) -0.0037(7) 0.0086(7) -0.0053(7)
C21 0.0363(8) 0.0320(9) 0.0515(10) 0.0001(7) -0.0134(7) 0.0015(7)
C22 0.0609(12) 0.0408(11) 0.0476(10) -0.0075(9) -0.0098(9) -0.0069(8)

loop_
_atom_site_type_symbol
_atom_site_label
_atom_site_fract_x
_atom_site_fract_y
_atom_site_fract_z
_atom_site_U_iso_or_equiv
_atom_site_thermal_displace_type
_atom_site_calc_flag
_atom_site_refinement_flags
_atom_site_occupancy
O O1 0.36588(4) 0.55080(17) 0.35068(7) 0.0376(4) Uani d . 1.000
O O2 0.31475(5) 0.6612(3) 0.48109(9) 0.0732(6) Uani d . 1.000
O O3 0.36173(6) 0.6189(3) 0.59420(9) 0.0770(7) Uani d . 1.000
O O4 0.54463(5) 0.8458(2) 0.60986(8) 0.0524(5) Uani d . 1.000
O O5 0.58962(5) 0.8254(2) 0.50363(8) 0.0539(5) Uani d . 1.000
O O6 0.50603(8) 0.4989(3) 0.26298(10) 0.0854(7) Uani d . 1.000
O O7 0.42846(7) 0.6218(3) 0.22486(8) 0.0879(8) Uani d . 1.000
N N1 0.35824(6) 0.6443(2) 0.52065(9) 0.0414(5) Uani d . 1.000
N N2 0.54771(5) 0.81045(19) 0.53708(8) 0.0343(4) Uani d . 1.000
N N3 0.46430(7) 0.5815(3) 0.27694(9) 0.0492(5) Uani d . 1.000
C C1 0.40616(6) 0.6139(2) 0.39305(9) 0.0286(4) Uani d . 1.000
C C2 0.40723(6) 0.6641(2) 0.47915(9) 0.0301(4) Uani d . 1.000
C C3 0.45221(6) 0.7261(2) 0.52603(9) 0.0298(4) Uani d . 1.000
C C4 0.49989(6) 0.7465(2) 0.48898(9) 0.0287(4) Uani d . 1.000
C C5 0.50313(6) 0.6991(2) 0.40681(9) 0.0314(4) Uani d . 1.000
C C6 0.45820(6) 0.6370(2) 0.36189(9) 0.0311(4) Uani d . 1.000
O O8 0.14146(4) 0.04467(19) 0.63223(7) 0.0408(4) Uani d . 1.000
O O9 0.17482(5) 0.1133(3) 0.48253(9) 0.0708(6) Uani d . 1.000
O O10 0.11402(5) 0.0955(2) 0.38420(8) 0.0597(5) Uani d . 1.000
O O11 -0.05810(5) 0.3536(2) 0.41733(7) 0.0477(4) Uani d . 1.000
O O12 -0.09095(5) 0.3430(2) 0.53515(8) 0.0551(5) Uani d . 1.000
O O13 0.02107(7) 0.1656(3) 0.77418(9) 0.0919(8) Uani d . 1.000
O O14 0.08393(6) -0.0338(3) 0.76020(9) 0.0722(6) Uani d . 1.000
N N4 0.12787(5) 0.1159(2) 0.45685(8) 0.0371(4) Uani d . 1.000
N N5 -0.05404(5) 0.3196(2) 0.49110(8) 0.0335(4) Uani d . 1.000
N N6 0.05233(6) 0.0868(3) 0.73232(8) 0.0467(5) Uani d . 1.000
C C7 0.09722(6) 0.1020(2) 0.59992(9) 0.0286(4) Uani d . 1.000
C C8 0.08651(6) 0.1477(2) 0.51350(9) 0.0280(4) Uani d . 1.000
C C9 0.03840(6) 0.2168(2) 0.47875(9) 0.0286(4) Uani d . 1.000
C C10 -0.00312(6) 0.2474(2) 0.52799(9) 0.0282(4) Uani d . 1.000
C C11 0.00245(6) 0.2070(2) 0.61143(9) 0.0321(4) Uani d . 1.000
C C12 0.05015(6) 0.1339(2) 0.64497(9) 0.0316(4) Uani d . 1.000
O O15 0.25842(5) 0.43596(19) 0.33076(8) 0.0432(4) Uani d . 1.000
O O16 0.23692(4) 0.95252(18) 0.11889(8) 0.0398(4) Uani d . 1.000
N N7 0.19095(5) 0.7158(2) 0.24951(8) 0.0332(4) Uani d D 1.000
C C15 0.17130(7) 0.9075(3) 0.21928(11) 0.0423(6) Uani d . 1.000
C C16 0.18137(6) 0.9372(3) 0.13031(11) 0.0394(5) Uani d . 1.000
C C17 0.19148(7) 0.6884(3) 0.34013(10) 0.0407(5) Uani d . 1.000
C C18 0.20910(7) 0.4870(3) 0.36335(11) 0.0456(6) Uani d . 1.000
O O17 0.24822(4) -0.02326(19) 0.61782(8) 0.0424(4) Uani d . 1.000
O O18 0.30269(5) 0.6577(2) 0.78140(10) 0.0560(5) Uani d . 1.000
N N8 0.30854(5) 0.2811(2) 0.70463(8) 0.0318(4) Uani d D 1.000
C C19 0.32980(6) 0.1541(3) 0.64123(11) 0.0396(5) Uani d . 1.000
C C20 0.28589(7) 0.0922(3) 0.57860(10) 0.0396(5) Uani d . 1.000
C C21 0.35099(7) 0.3627(3) 0.76446(11) 0.0409(5) Uani d . 1.000
C C22 0.32629(8) 0.4956(3) 0.82332(12) 0.0505(6) Uani d . 1.000
H H3 0.45060 0.75380 0.58160 0.0360 Uiso c R 1.000
H H5 0.53560 0.70980 0.38280 0.0380 Uiso c R 1.000
H H9 0.03390 0.24270 0.42260 0.0340 Uiso c R 1.000
H H11 -0.02580 0.22930 0.64410 0.0390 Uiso c R 1.000
H H7A 0.2259(4) 0.703(3) 0.2383(12) 0.048(5) Uiso d D 1.000
H H7B 0.1700(6) 0.623(2) 0.2236(11) 0.045(5) Uiso d D 1.000
H H15 0.28350 0.48610 0.35860 0.0650 Uiso c R 1.000
H H15A 0.18940 1.00830 0.25240 0.0510 Uiso c R 1.000
H H15B 0.13300 0.91760 0.22540 0.0510 Uiso c R 1.000
H H16 0.24850 0.84640 0.10650 0.0600 Uiso c R 1.000
H H16A 0.16630 0.82940 0.09810 0.0470 Uiso c R 1.000
H H16B 0.16320 1.05400 0.11020 0.0470 Uiso c R 1.000
H H17A 0.15580 0.71130 0.35760 0.0490 Uiso c R 1.000
H H17B 0.21590 0.78100 0.36800 0.0490 Uiso c R 1.000
H H18A 0.21330 0.47650 0.42290 0.0550 Uiso c R 1.000
H H18B 0.18140 0.39650 0.34320 0.0550 Uiso c R 1.000
H H8A 0.2849(6) 0.214(2) 0.7332(10) 0.041(5) Uiso d D 1.000
H H8B 0.2887(7) 0.377(2) 0.6794(11) 0.045(5) Uiso d D 1.000
H H17 0.21760 0.01330 0.60360 0.0640 Uiso c R 1.000
H H18 0.32190 0.75280 0.79060 0.0840 Uiso c R 1.000
H H19A 0.34630 0.04070 0.66760 0.0480 Uiso c R 1.000
H H19B 0.35720 0.22300 0.61400 0.0480 Uiso c R 1.000
H H20A 0.26800 0.20500 0.55390 0.0470 Uiso c R 1.000
H H20B 0.30100 0.01840 0.53540 0.0470 Uiso c R 1.000
H H21A 0.37710 0.43310 0.73500 0.0490 Uiso c R 1.000
H H21B 0.36960 0.25850 0.79470 0.0490 Uiso c R 1.000
H H22A 0.29900 0.42650 0.85090 0.0610 Uiso c R 1.000
H H22B 0.35370 0.53900 0.86480 0.0610 Uiso c R 1.000

loop_
_atom_type_symbol
_atom_type_description
_atom_type_scat_dispersion_real
_atom_type_scat_dispersion_imag
_atom_type_scat_source
C C 0.0033 0.0016 'International Tables Vol C Tables 4.2.6.8 and 6.1.1.4'
H H 0.0000 0.0000 'International Tables Vol C Tables 4.2.6.8 and 6.1.1.4'
N N 0.0061 0.0033 'International Tables Vol C Tables 4.2.6.8 and 6.1.1.4'
O O 0.0106 0.0060 'International Tables Vol C Tables 4.2.6.8 and 6.1.1.4'

loop_
_geom_angle_atom_site_label_1
_geom_angle_atom_site_label_2
_geom_angle_atom_site_label_3
_geom_angle
_geom_angle_publ_flag
C18 O15 H15 109.00 no
C16 O16 H16 109.00 no
C20 O17 H17 109.00 no
C22 O18 H18 109.00 no
O3 N1 C2 118.72(14) no
O2 N1 C2 119.37(14) no
O2 N1 O3 121.85(16) no
O4 N2 C4 118.42(13) no
O5 N2 C4 118.88(13) no
O4 N2 O5 122.69(13) no
O6 N3 O7 124.47(17) no
O6 N3 C6 117.06(15) no
O7 N3 C6 118.47(17) no
O9 N4 C8 119.85(13) no
O9 N4 O10 121.75(14) no
O10 N4 C8 118.39(12) no
O11 N5 O12 123.07(14) no
O11 N5 C10 118.38(13) no
O12 N5 C10 118.55(13) no
O13 N6 O14 121.99(15) no
O14 N6 C12 119.52(15) no
O13 N6 C12 118.45(16) no
C15 N7 C17 114.82(14) no
H7A N7 H7B 111.2(16) no
C17 N7 H7B 109.3(11) no
C15 N7 H7B 108.3(10) no
C17 N7 H7A 104.8(12) no
C15 N7 H7A 108.5(13) no
C19 N8 C21 113.83(12) no
H8A N8 H8B 104.7(14) no
C21 N8 H8B 110.7(10) no
C19 N8 H8A 109.7(9) no
C19 N8 H8B 109.2(11) no
C21 N8 H8A 108.3(10) no
O1 C1 C2 124.87(14) no
C2 C1 C6 111.67(13) no
O1 C1 C6 123.41(13) no
C1 C2 C3 124.47(14) no
N1 C2 C1 118.70(13) no
N1 C2 C3 116.81(13) no
C2 C3 C4 118.76(14) no
N2 C4 C3 119.74(13) no
N2 C4 C5 119.15(13) no
C3 C4 C5 121.06(14) no
C4 C5 C6 119.05(14) no
N3 C6 C5 116.82(14) no
N3 C6 C1 118.16(13) no
C1 C6 C5 124.96(14) no
C2 C3 H3 121.00 no
C4 C3 H3 121.00 no
C6 C5 H5 120.00 no
C4 C5 H5 120.00 no
O8 C7 C8 124.58(14) no
C8 C7 C12 111.45(13) no
O8 C7 C12 123.96(13) no
N4 C8 C9 115.60(13) no
C7 C8 C9 124.41(14) no
N4 C8 C7 119.97(13) no
C8 C9 C10 119.16(14) no
N5 C10 C9 119.09(13) no
C9 C10 C11 121.39(14) no
N5 C10 C11 119.50(13) no
C10 C11 C12 118.90(14) no
N6 C12 C7 119.49(13) no
N6 C12 C11 115.90(13) no
C7 C12 C11 124.61(13) no
C10 C9 H9 120.00 no
C8 C9 H9 120.00 no
C12 C11 H11 121.00 no
C10 C11 H11 121.00 no
N7 C15 C16 111.44(15) no
O16 C16 C15 112.17(14) no
N7 C17 C18 110.35(15) no
O15 C18 C17 112.38(15) no
C16 C15 H15A 109.00 no
N7 C15 H15B 109.00 no
C16 C15 H15B 109.00 no
H15A C15 H15B 108.00 no
N7 C15 H15A 109.00 no
O16 C16 H16B 109.00 no
C15 C16 H16A 109.00 no
C15 C16 H16B 109.00 no
H16A C16 H16B 108.00 no
O16 C16 H16A 109.00 no
N7 C17 H17A 110.00 no
N7 C17 H17B 110.00 no
C18 C17 H17B 110.00 no
H17A C17 H17B 108.00 no
C18 C17 H17A 110.00 no
C17 C18 H18A 109.00 no
O15 C18 H18A 109.00 no
C17 C18 H18B 109.00 no
H18A C18 H18B 108.00 no
O15 C18 H18B 109.00 no
N8 C19 C20 111.13(13) no
O17 C20 C19 109.09(14) no
N8 C21 C22 110.14(14) no
O18 C22 C21 110.70(16) no
N8 C19 H19A 109.00 no
N8 C19 H19B 109.00 no
C20 C19 H19A 109.00 no
C20 C19 H19B 109.00 no
H19A C19 H19B 108.00 no
O17 C20 H20A 110.00 no
O17 C20 H20B 110.00 no
C19 C20 H20A 110.00 no
C19 C20 H20B 110.00 no
H20A C20 H20B 108.00 no
N8 C21 H21A 110.00 no
N8 C21 H21B 110.00 no
C22 C21 H21A 110.00 no
C22 C21 H21B 110.00 no
H21A C21 H21B 108.00 no
O18 C22 H22A 109.00 no
O18 C22 H22B 109.00 no
C21 C22 H22A 110.00 no
C21 C22 H22B 109.00 no
H22A C22 H22B 108.00 no

loop_
_geom_bond_atom_site_label_1
_geom_bond_atom_site_label_2
_geom_bond_distance
_geom_bond_publ_flag
O1 C1 1.2510(18) no
O2 N1 1.222(2) no
O3 N1 1.208(2) no
O4 N2 1.2195(18) no
O5 N2 1.2214(18) no
O6 N3 1.224(3) no
O7 N3 1.215(2) no
O8 C7 1.2484(18) no
O9 N4 1.2115(18) no
O10 N4 1.2147(18) no
O11 N5 1.2212(17) no
O12 N5 1.2228(18) no
O13 N6 1.207(2) no
O14 N6 1.211(3) no
O15 C18 1.423(2) no
O16 C16 1.4166(18) no
O15 H15 0.8200 no
O16 H16 0.8200 no
O17 C20 1.423(2) no
O18 C22 1.416(2) no
O17 H17 0.8200 no
O18 H18 0.8200 no
N1 C2 1.450(2) no
N2 C4 1.443(2) no
N3 C6 1.456(2) no
N4 C8 1.455(2) no
N5 C10 1.449(2) no
N6 C12 1.457(2) no
N7 C15 1.484(2) no
N7 C17 1.488(2) no
N7 H7A 0.909(11) no
N7 H7B 0.910(15) no
N8 C21 1.491(2) no
N8 C19 1.486(2) no
N8 H8B 0.906(16) no
N8 H8A 0.908(15) no
C1 C2 1.444(2) no
C1 C6 1.440(2) no
C2 C3 1.374(2) no
C3 C4 1.383(2) no
C4 C5 1.387(2) no
C5 C6 1.358(2) no
C3 H3 0.9300 no
C5 H5 0.9300 no
C7 C8 1.447(2) no
C7 C12 1.451(2) no
C8 C9 1.371(2) no
C9 C10 1.376(2) no
C10 C11 1.384(2) no
C11 C12 1.366(2) no
C9 H9 0.9300 no
C11 H11 0.9300 no
C15 C16 1.505(3) no
C17 C18 1.500(3) no
C15 H15A 0.9700 no
C15 H15B 0.9700 no
C16 H16A 0.9700 no
C16 H16B 0.9700 no
C17 H17B 0.9700 no
C17 H17A 0.9700 no
C18 H18A 0.9700 no
C18 H18B 0.9700 no
C19 C20 1.498(2) no
C21 C22 1.497(3) no
C19 H19A 0.9700 no
C19 H19B 0.9700 no
C20 H20A 0.9700 no
C20 H20B 0.9700 no
C21 H21A 0.9700 no
C21 H21B 0.9700 no
C22 H22A 0.9700 no
C22 H22B 0.9700 no

loop_
_geom_hbond_atom_site_label_D
_geom_hbond_atom_site_label_H
_geom_hbond_atom_site_label_A
_geom_hbond_site_symmetry_A
_geom_hbond_distance_DH
_geom_hbond_distance_HA
_geom_hbond_distance_DA
_geom_hbond_angle_DHA
_geom_hbond_publ_flag
N7 H7A O15 . 0.909(11) 2.48(2) 2.8235(19) 102.9(14) yes
N7 H7A O17 4_554 0.909(11) 2.426(19) 2.9853(18) 119.9(14) yes
N7 H7A O18 4_564 0.909(11) 2.208(14) 2.9272(18) 135.6(17) yes
N7 H7B O8 4_554 0.910(15) 1.974(16) 2.8359(18) 157.4(15) yes
N7 H7B O14 4_554 0.910(15) 2.356(15) 2.969(2) 124.6(13) yes
N8 H8A O15 4_555 0.908(15) 2.051(16) 2.9076(18) 156.8(14) yes
N8 H8B O18 . 0.906(16) 2.561(16) 2.898(2) 102.7(12) yes
N8 H8B O16 4_565 0.906(16) 1.956(16) 2.8523(18) 169.9(15) yes
O15 H15 O1 . 0.82 2.12 2.7891(16) 139 yes
O15 H15 O2 . 0.82 2.41 3.138(2) 149 yes
O16 H16 O17 4_554 0.82 2.24 2.9822(18) 150 yes
O17 H17 O8 . 0.82 2.00 2.7323(14) 148 yes
O17 H17 O9 . 0.82 2.27 2.9079(19) 134 yes
O18 H18 O1 4_565 0.82 1.96 2.7453(18) 161 yes
C3 H3 O7 4_565 0.93 2.59 3.502(2) 167 yes
C9 H9 O13 4_554 0.93 2.50 3.425(2) 176 yes
C17 H17A O12 3_566 0.97 2.50 3.359(2) 147 yes
C19 H19A O7 4_555 0.97 2.45 3.319(3) 148 yes
C19 H19B O5 3_666 0.97 2.44 3.224(2) 138 yes
C21 H21B O1 4_555 0.97 2.33 3.195(2) 148 yes

loop_
_geom_torsion_atom_site_label_1
_geom_torsion_atom_site_label_2
_geom_torsion_atom_site_label_3
_geom_torsion_atom_site_label_4
_geom_torsion
_geom_torsion_publ_flag
O2 N1 C2 C3 152.93(17) no
O2 N1 C2 C1 -28.5(2) no
O3 N1 C2 C1 154.31(17) no
O3 N1 C2 C3 -24.2(2) no
O5 N2 C4 C3 179.11(14) no
O4 N2 C4 C3 -0.3(2) no
O4 N2 C4 C5 -177.73(14) no
O5 N2 C4 C5 1.6(2) no
O6 N3 C6 C5 37.1(2) no
O7 N3 C6 C1 40.8(3) no
O7 N3 C6 C5 -141.99(19) no
O6 N3 C6 C1 -140.14(18) no
O9 N4 C8 C7 -24.1(2) no
O9 N4 C8 C9 157.43(17) no
O10 N4 C8 C9 -21.5(2) no
O10 N4 C8 C7 157.01(14) no
O11 N5 C10 C11 -179.74(14) no
O12 N5 C10 C9 178.72(14) no
O12 N5 C10 C11 0.0(2) no
O11 N5 C10 C9 -1.0(2) no
O14 N6 C12 C11 155.08(17) no
O14 N6 C12 C7 -25.0(2) no
O13 N6 C12 C11 -22.5(2) no
O13 N6 C12 C7 157.36(17) no
C17 N7 C15 C16 169.65(14) no
C15 N7 C17 C18 176.94(14) no
C21 N8 C19 C20 -174.64(15) no
C19 N8 C21 C22 177.33(15) no
C2 C1 C6 N3 176.61(14) no
O1 C1 C2 C3 177.31(14) no
O1 C1 C6 N3 -0.8(2) no
O1 C1 C2 N1 -1.1(2) no
C6 C1 C2 C3 -0.1(2) no
O1 C1 C6 C5 -177.78(14) no
C2 C1 C6 C5 -0.3(2) no
C6 C1 C2 N1 -178.52(12) no
C1 C2 C3 C4 1.4(2) no
N1 C2 C3 C4 179.82(13) no
C2 C3 C4 C5 -2.3(2) no
C2 C3 C4 N2 -179.68(13) no
N2 C4 C5 C6 179.31(13) no
C3 C4 C5 C6 1.9(2) no
C4 C5 C6 N3 -177.52(14) no
C4 C5 C6 C1 -0.5(2) no
C8 C7 C12 C11 -3.1(2) no
C12 C7 C8 C9 1.4(2) no
O8 C7 C8 N4 4.0(2) no
C8 C7 C12 N6 177.03(14) no
O8 C7 C12 N6 -3.8(2) no
C12 C7 C8 N4 -176.87(12) no
O8 C7 C12 C11 176.07(15) no
O8 C7 C8 C9 -177.71(15) no
N4 C8 C9 C10 178.84(13) no
C7 C8 C9 C10 0.5(2) no
C8 C9 C10 N5 -179.71(13) no
C8 C9 C10 C11 -1.0(2) no
C9 C10 C11 C12 -0.5(2) no
N5 C10 C11 C12 178.17(13) no
C10 C11 C12 C7 2.8(2) no
C10 C11 C12 N6 -177.37(14) no
N7 C15 C16 O16 -67.6(2) no
N7 C17 C18 O15 52.13(19) no
N8 C19 C20 O17 -64.2(2) no
N8 C21 C22 O18 -64.1(2) no
